data_7052932
loop_
_publ_author_name
'Lemmerer, Andreas'
'Fernandes, Manuel A.'

_publ_section_title
;
 Adventures in co-crystal land: high Z&#x2032;, stoichiometric variations,
 polymorphism and phase transitions in the co-crystals of four liquid and
 solid cyclic carboxylic acids with the supramolecular reagent
 isonicotinamide
;
_journal_issue 11
_journal_name_full 'New Journal of Chemistry'
_journal_page_first 2242
_journal_paper_doi 10.1039/c2nj40186j
_journal_volume 36
_journal_year 2012
_chemical_formula_moiety 'C6 H10 O2, C6 H6 N2 O'
_chemical_formula_sum 'C12 H16 N2 O3'
_chemical_formula_weight 236.27
_chemical_name_common '(cylopentanecarboxylic acid).(isonicotinamide) Form II'
_chemical_name_systematic
;
(cylopentanecarboxylic acid).(isonicotinamide) Form II
;
_space_group_crystal_system triclinic
_space_group_IT_number 2
_space_group_name_Hall '-P 1'
_space_group_name_H-M_alt 'P -1'
_symmetry_space_group_name_Hall '-P 1'
_symmetry_space_group_name_H-M 'P -1'
_atom_sites_solution_hydrogens geom
_atom_sites_solution_primary direct
_atom_sites_solution_secondary difmap
_audit_conform_dict_location ftp://ftp.iucr.org/pub/cif_core.dic
_audit_conform_dict_name cif_core.dic
_audit_conform_dict_version 2.3
_audit_creation_date 2011-11-14T09:57:47-00:00
_audit_creation_method 'WinGX routine CIF_UPDATE'
_cell_angle_alpha 113.556(3)
_cell_angle_beta 95.236(3)
_cell_angle_gamma 97.390(3)
_cell_formula_units_Z 2
_cell_length_a 6.9305(7)
_cell_length_b 8.9843(8)
_cell_length_c 10.8360(10)
_cell_measurement_reflns_used 2252
_cell_measurement_temperature 173(2)
_cell_measurement_theta_max 28
_cell_measurement_theta_min 2.51
_cell_volume 605.75(10)
_computing_cell_refinement 'SAINT-Plus (Bruker, 2004)'
_computing_data_collection 'APEX2 (Bruker, 2005)'
_computing_data_reduction 'SAINT-Plus and XPREP (Bruker 2004)'
_computing_molecular_graphics
;
Ortep-3 for Windows (Farrugia, 1997) and DIAMOND (Brandenburg, 1999)
;
_computing_publication_material
;
WinGX publication routines (Farrugia, 1999) and PLATON (Spek, 2002)
;
_computing_structure_refinement 'SHELXL-97 (Sheldrick, 2008)'
_computing_structure_solution 'SHELXS-97 (Sheldrick, 2008)'
_diffrn_ambient_temperature 173(2)
_diffrn_measured_fraction_theta_full 1
_diffrn_measured_fraction_theta_max 1
_diffrn_measurement_device_type 'Bruker APEX II CCD area detector'
_diffrn_measurement_method '\w scans'
_diffrn_radiation_monochromator graphite
_diffrn_radiation_type MoK\a
_diffrn_radiation_wavelength 0.71073
_diffrn_reflns_av_R_equivalents 0.0462
_diffrn_reflns_av_unetI/netI 0.0423
_diffrn_reflns_limit_h_max 9
_diffrn_reflns_limit_h_min -8
_diffrn_reflns_limit_k_max 11
_diffrn_reflns_limit_k_min -11
_diffrn_reflns_limit_l_max 14
_diffrn_reflns_limit_l_min -14
_diffrn_reflns_number 7078
_diffrn_reflns_theta_full 28
_diffrn_reflns_theta_max 28
_diffrn_reflns_theta_min 2.08
_diffrn_standards_number 0
_exptl_absorpt_coefficient_mu 0.094
_exptl_absorpt_correction_T_max 0.9938
_exptl_absorpt_correction_T_min 0.9784
_exptl_absorpt_correction_type integration
_exptl_absorpt_process_details 'Bruker XPREP (Bruker, 2004)'
_exptl_crystal_colour colourless
_exptl_crystal_density_diffrn 1.295
_exptl_crystal_density_method 'not measured'
_exptl_crystal_description block
_exptl_crystal_F_000 252
_exptl_crystal_size_max 0.29
_exptl_crystal_size_mid 0.25
_exptl_crystal_size_min 0.074
_refine_diff_density_max 0.275
_refine_diff_density_min -0.247
_refine_diff_density_rms 0.047
_refine_ls_extinction_method none
_refine_ls_goodness_of_fit_ref 1.025
_refine_ls_hydrogen_treatment mixed
_refine_ls_matrix_type full
_refine_ls_number_parameters 209
_refine_ls_number_reflns 2926
_refine_ls_number_restraints 178
_refine_ls_restrained_S_all 1.042
_refine_ls_R_factor_all 0.0754
_refine_ls_R_factor_gt 0.0491
_refine_ls_shift/su_max 0
_refine_ls_shift/su_mean 0
_refine_ls_structure_factor_coef Fsqd
_refine_ls_weighting_details 'calc w=1/[\s^2^(Fo^2^)+(0.0728P)^2^+0.0757P] where P=(Fo^2^+2Fc^2^)/3'
_refine_ls_weighting_scheme calc
_refine_ls_wR_factor_gt 0.1284
_refine_ls_wR_factor_ref 0.1451
_reflns_number_gt 1960
_reflns_number_total 2926
_reflns_threshold_expression >2sigma(I)
_cod_data_source_file c2nj40186j.txt
_cod_data_source_block 3
_cod_database_code 7052932

loop_
_space_group_symop_operation_xyz
'x, y, z'
'-x, -y, -z'

loop_
_atom_site_label
_atom_site_type_symbol
_atom_site_fract_x
_atom_site_fract_y
_atom_site_fract_z
_atom_site_U_iso_or_equiv
_atom_site_adp_type
_atom_site_occupancy
_atom_site_symmetry_multiplicity
_atom_site_calc_flag
_atom_site_refinement_flags
_atom_site_disorder_assembly
_atom_site_disorder_group
C1 C 0.2626(2) 1.16452(16) 0.89545(14) 0.0303(3) Uani 1 1 d . . .
C2 C 0.4570(2) 1.18866(18) 0.87767(16) 0.0357(4) Uani 1 1 d . . .
H2A H 0.5233 1.295 0.8921 0.043 Uiso 1 1 calc R . .
C3 C 0.5537(2) 1.05556(19) 0.83847(17) 0.0399(4) Uani 1 1 d . . .
H3 H 0.688 1.0734 0.8275 0.048 Uiso 1 1 calc R . .
C4 C 0.2817(2) 0.88132(18) 0.83359(17) 0.0412(4) Uani 1 1 d . . .
H4 H 0.2197 0.7736 0.8187 0.049 Uiso 1 1 calc R . .
C5 C 0.1733(2) 1.00704(18) 0.87325(17) 0.0379(4) Uani 1 1 d . . .
H5 H 0.04 0.9857 0.885 0.045 Uiso 1 1 calc R . .
C6 C 0.1466(2) 1.30241(17) 0.93942(16) 0.0338(3) Uani 1 1 d . . .
N1 N 0.2139(2) 1.43613(16) 0.92125(15) 0.0406(3) Uani 1 1 d . . .
H1S H 0.143(3) 1.523(2) 0.9466(19) 0.049 Uiso 1 1 d . . .
H1A H 0.311(3) 1.442(2) 0.8733(18) 0.049 Uiso 1 1 d . . .
N2 N 0.4679(2) 0.90379(15) 0.81534(14) 0.0390(3) Uani 1 1 d . . .
O1 O -0.00163(16) 1.28847(13) 0.99092(13) 0.0472(3) Uani 1 1 d . . .
C7A C 0.7041(4) 0.3929(3) 0.5885(4) 0.0384(8) Uani 0.583(6) 1 d PDU A 1
H7A H 0.7029 0.4127 0.504 0.046 Uiso 0.583(6) 1 calc PR A 1
C8A C 0.9125(8) 0.4089(7) 0.6536(7) 0.091(2) Uani 0.583(6) 1 d PDU A 1
H8A H 0.918 0.4252 0.7498 0.109 Uiso 0.583(6) 1 calc PR A 1
H8B H 1.0012 0.5017 0.6492 0.109 Uiso 0.583(6) 1 calc PR A 1
C9A C 0.9663(12) 0.2427(9) 0.5659(10) 0.090(3) Uani 0.583(6) 1 d PDU A 1
H9A H 1.0239 0.2484 0.4872 0.108 Uiso 0.583(6) 1 calc PR A 1
H9B H 1.0631 0.2118 0.6202 0.108 Uiso 0.583(6) 1 calc PR A 1
C10A C 0.7773(10) 0.1188(8) 0.5178(6) 0.0626(15) Uani 0.583(6) 1 d PDU A 1
H10A H 0.7785 0.0422 0.5627 0.075 Uiso 0.583(6) 1 calc PR A 1
H10B H 0.7601 0.0536 0.4179 0.075 Uiso 0.583(6) 1 calc PR A 1
C11A C 0.6114(10) 0.2165(6) 0.5553(7) 0.0562(13) Uani 0.583(6) 1 d PDU A 1
H11A H 0.5016 0.1754 0.4781 0.067 Uiso 0.583(6) 1 calc PR A 1
H11B H 0.5604 0.2082 0.6352 0.067 Uiso 0.583(6) 1 calc PR A 1
C7B C 0.7587(7) 0.4054(5) 0.6790(6) 0.0488(14) Uani 0.417(6) 1 d PDU A 2
H7B H 0.8107 0.4036 0.7675 0.059 Uiso 0.417(6) 1 calc PR A 2
C8B C 0.9255(12) 0.4351(9) 0.6057(9) 0.066(2) Uani 0.417(6) 1 d PDU A 2
H8C H 1.036 0.5189 0.6709 0.079 Uiso 0.417(6) 1 calc PR A 2
H8D H 0.8798 0.4736 0.5362 0.079 Uiso 0.417(6) 1 calc PR A 2
C9B C 0.9889(18) 0.2692(12) 0.5392(14) 0.068(2) Uani 0.417(6) 1 d PDU A 2
H9C H 0.9991 0.2411 0.4422 0.082 Uiso 0.417(6) 1 calc PR A 2
H9D H 1.1174 0.2688 0.5871 0.082 Uiso 0.417(6) 1 calc PR A 2
C10B C 0.8264(16) 0.1505(12) 0.5531(13) 0.082(3) Uani 0.417(6) 1 d PDU A 2
H10C H 0.8682 0.122 0.6295 0.098 Uiso 0.417(6) 1 calc PR A 2
H10D H 0.7918 0.0477 0.4682 0.098 Uiso 0.417(6) 1 calc PR A 2
C11B C 0.6510(15) 0.2386(9) 0.5804(12) 0.080(3) Uani 0.417(6) 1 d PDU A 2
H11C H 0.5834 0.2411 0.4969 0.096 Uiso 0.417(6) 1 calc PR A 2
H11D H 0.5551 0.1892 0.6219 0.096 Uiso 0.417(6) 1 calc PR A 2
C12 C 0.6151(3) 0.5281(2) 0.7002(2) 0.0592(6) Uani 1 1 d . . .
O2 O 0.6713(2) 0.66895(16) 0.69508(16) 0.0663(5) Uani 1 1 d . A .
H2 H 0.599(4) 0.744(3) 0.743(3) 0.099 Uiso 1 1 d . . .
O3 O 0.4906(2) 0.50701(17) 0.76298(17) 0.0700(5) Uani 1 1 d . A .

loop_
_atom_site_aniso_label
_atom_site_aniso_U_11
_atom_site_aniso_U_22
_atom_site_aniso_U_33
_atom_site_aniso_U_23
_atom_site_aniso_U_13
_atom_site_aniso_U_12
C1 0.0344(7) 0.0239(7) 0.0332(7) 0.0114(6) 0.0076(6) 0.0077(6)
C2 0.0348(8) 0.0248(7) 0.0475(9) 0.0142(7) 0.0092(7) 0.0065(6)
C3 0.0370(8) 0.0339(8) 0.0529(10) 0.0189(7) 0.0126(7) 0.0136(6)
C4 0.0518(10) 0.0241(7) 0.0498(9) 0.0164(7) 0.0122(8) 0.0076(7)
C5 0.0383(8) 0.0301(8) 0.0483(9) 0.0183(7) 0.0128(7) 0.0061(6)
C6 0.0326(7) 0.0266(7) 0.0427(8) 0.0127(6) 0.0106(6) 0.0094(6)
N1 0.0416(7) 0.0296(7) 0.0591(9) 0.0214(6) 0.0220(7) 0.0154(6)
N2 0.0500(8) 0.0277(6) 0.0436(7) 0.0156(6) 0.0123(6) 0.0161(6)
O1 0.0440(6) 0.0345(6) 0.0723(8) 0.0249(6) 0.0292(6) 0.0157(5)
C7A 0.0471(16) 0.0336(14) 0.0381(18) 0.0143(12) 0.0114(13) 0.0187(12)
C8A 0.065(3) 0.065(3) 0.096(4) -0.018(3) -0.012(3) 0.043(2)
C9A 0.081(4) 0.060(4) 0.093(5) -0.011(3) -0.009(4) 0.048(3)
C10A 0.100(4) 0.042(3) 0.042(2) 0.0046(18) 0.011(2) 0.040(2)
C11A 0.083(3) 0.033(2) 0.056(2) 0.0190(19) 0.012(2) 0.0195(19)
C7B 0.050(3) 0.036(2) 0.058(3) 0.0135(19) 0.013(2) 0.0170(18)
C8B 0.066(4) 0.039(2) 0.093(5) 0.019(3) 0.046(3) 0.011(2)
C9B 0.064(3) 0.053(4) 0.082(5) 0.014(3) 0.033(3) 0.025(3)
C10B 0.101(6) 0.038(3) 0.102(7) 0.018(4) 0.037(5) 0.023(3)
C11B 0.081(4) 0.045(3) 0.099(6) 0.009(3) 0.056(4) 0.003(3)
C12 0.0556(11) 0.0367(9) 0.0997(16) 0.0330(10) 0.0410(11) 0.0221(8)
O2 0.0826(10) 0.0369(7) 0.1004(12) 0.0351(7) 0.0600(9) 0.0293(7)
O3 0.0791(10) 0.0525(8) 0.1043(12) 0.0472(9) 0.0530(9) 0.0247(7)

loop_
_atom_type_symbol
_atom_type_description
_atom_type_scat_dispersion_real
_atom_type_scat_dispersion_imag
_atom_type_scat_source
C C 0.0033 0.0016 'International Tables Vol C Tables 4.2.6.8 and 6.1.1.4'
H H 0 0 'International Tables Vol C Tables 4.2.6.8 and 6.1.1.4'
N N 0.0061 0.0033 'International Tables Vol C Tables 4.2.6.8 and 6.1.1.4'
O O 0.0106 0.006 'International Tables Vol C Tables 4.2.6.8 and 6.1.1.4'

loop_
_exptl_crystal_face_index_h
_exptl_crystal_face_index_k
_exptl_crystal_face_index_l
_exptl_crystal_face_perp_dist
0 -1 1 0.213
0 0 1 0.038
0 0 -1 0.036
1 1 -2 0.04
-1 -1 1 0.127
-1 1 -1 0.165
2 0 -1 0.126

loop_
_geom_angle_atom_site_label_1
_geom_angle_atom_site_label_2
_geom_angle_atom_site_label_3
_geom_angle
C2 C1 C5 118.12(13)
C2 C1 C6 122.54(13)
C5 C1 C6 119.34(13)
C1 C2 C3 118.91(13)
C1 C2 H2A 120.5
C3 C2 H2A 120.5
N2 C3 C2 123.17(14)
N2 C3 H3 118.4
C2 C3 H3 118.4
N2 C4 C5 123.20(14)
N2 C4 H4 118.4
C5 C4 H4 118.4
C4 C5 C1 118.83(14)
C4 C5 H5 120.6
C1 C5 H5 120.6
O1 C6 N1 123.21(13)
O1 C6 C1 119.86(13)
N1 C6 C1 116.92(13)
C6 N1 H1S 118.4(11)
C6 N1 H1A 123.9(11)
H1S N1 H1A 116.9(16)
C4 N2 C3 117.76(12)
C8A C7A C11A 103.9(4)
C8A C7A C12 104.8(3)
C11A C7A C12 114.7(3)
C8A C7A H7A 111
C11A C7A H7A 111
C12 C7A H7A 111
C7A C8A C9A 102.5(4)
C7A C8A H8A 111.3
C9A C8A H8A 111.3
C7A C8A H8B 111.3
C9A C8A H8B 111.3
H8A C8A H8B 109.2
C10A C9A C8A 106.2(5)
C10A C9A H9A 110.5
C8A C9A H9A 110.5
C10A C9A H9B 110.5
C8A C9A H9B 110.5
H9A C9A H9B 108.7
C9A C10A C11A 106.7(5)
C9A C10A H10A 110.4
C11A C10A H10A 110.4
C9A C10A H10B 110.4
C11A C10A H10B 110.4
H10A C10A H10B 108.6
C7A C11A C10A 104.8(5)
C7A C11A H11A 110.8
C10A C11A H11A 110.8
C7A C11A H11B 110.8
C10A C11A H11B 110.8
H11A C11A H11B 108.9
C11B C7B C8B 101.9(6)
C11B C7B C12 108.0(5)
C8B C7B C12 113.7(5)
C11B C7B H7B 110.9
C8B C7B H7B 110.9
C12 C7B H7B 110.9
C7B C8B C9B 105.1(5)
C7B C8B H8C 110.7
C9B C8B H8C 110.7
C7B C8B H8D 110.7
C9B C8B H8D 110.7
H8C C8B H8D 108.8
C10B C9B C8B 103.5(6)
C10B C9B H9C 111.1
C8B C9B H9C 111.1
C10B C9B H9D 111.1
C8B C9B H9D 111.1
H9C C9B H9D 109
C9B C10B C11B 106.2(8)
C9B C10B H10C 110.5
C11B C10B H10C 110.5
C9B C10B H10D 110.5
C11B C10B H10D 110.5
H10C C10B H10D 108.7
C7B C11B C10B 98.5(6)
C7B C11B H11C 112.1
C10B C11B H11C 112.1
C7B C11B H11D 112.1
C10B C11B H11D 112.1
H11C C11B H11D 109.7
O3 C12 O2 122.96(15)
O3 C12 C7B 112.5(2)
O2 C12 C7B 119.8(2)
O3 C12 C7A 127.60(18)
O2 C12 C7A 108.17(17)
C12 O2 H2 110.0(17)

loop_
_geom_bond_atom_site_label_1
_geom_bond_atom_site_label_2
_geom_bond_distance
C1 C2 1.381(2)
C1 C5 1.385(2)
C1 C6 1.5038(18)
C2 C3 1.3824(19)
C2 H2A 0.95
C3 N2 1.329(2)
C3 H3 0.95
C4 N2 1.325(2)
C4 C5 1.384(2)
C4 H4 0.95
C5 H5 0.95
C6 O1 1.2290(17)
C6 N1 1.3272(19)
N1 H1S 0.935(19)
N1 H1A 0.897(19)
C7A C8A 1.511(5)
C7A C11A 1.515(5)
C7A C12 1.573(3)
C7A H7A 1
C8A C9A 1.531(6)
C8A H8A 0.99
C8A H8B 0.99
C9A C10A 1.504(6)
C9A H9A 0.99
C9A H9B 0.99
C10A C11A 1.523(5)
C10A H10A 0.99
C10A H10B 0.99
C11A H11A 0.99
C11A H11B 0.99
C7B C11B 1.494(7)
C7B C8B 1.516(6)
C7B C12 1.542(4)
C7B H7B 1
C8B C9B 1.517(8)
C8B H8C 0.99
C8B H8D 0.99
C9B C10B 1.509(8)
C9B H9C 0.99
C9B H9D 0.99
C10B C11B 1.522(8)
C10B H10C 0.99
C10B H10D 0.99
C11B H11C 0.99
C11B H11D 0.99
C12 O3 1.188(2)
C12 O2 1.300(2)
O2 H2 0.91(3)

loop_
_geom_hbond_atom_site_label_D
_geom_hbond_atom_site_label_H
_geom_hbond_atom_site_label_A
_geom_hbond_distance_DH
_geom_hbond_distance_HA
_geom_hbond_distance_DA
_geom_hbond_angle_DHA
_geom_hbond_site_symmetry_A
N1 H1S O1 0.94(2) 1.98(2) 2.916(2) 177(2) 2_587
N1 H1A O3 0.90(2) 1.99(2) 2.860(2) 164(2) 1_565
O2 H2 N2 0.91(3) 1.75(3) 2.653(2) 170(2) .

loop_
_geom_torsion_atom_site_label_1
_geom_torsion_atom_site_label_2
_geom_torsion_atom_site_label_3
_geom_torsion_atom_site_label_4
_geom_torsion
C5 C1 C2 C3 0.1(2)
C6 C1 C2 C3 179.30(14)
C1 C2 C3 N2 0.8(3)
N2 C4 C5 C1 -0.1(3)
C2 C1 C5 C4 -0.4(2)
C6 C1 C5 C4 -179.63(14)
C2 C1 C6 O1 -159.18(15)
C5 C1 C6 O1 20.0(2)
C2 C1 C6 N1 20.0(2)
C5 C1 C6 N1 -160.84(15)
C5 C4 N2 C3 1.0(2)
C2 C3 N2 C4 -1.3(2)
C11A C7A C8A C9A 40.1(7)
C12 C7A C8A C9A 160.9(5)
C7A C8A C9A C10A -30.9(8)
C8A C9A C10A C11A 9.9(9)
C8A C7A C11A C10A -34.5(6)
C12 C7A C11A C10A -148.3(4)
C9A C10A C11A C7A 15.0(8)
C11B C7B C8B C9B -38.9(10)
C12 C7B C8B C9B -154.9(7)
C7B C8B C9B C10B 12.1(12)
C8B C9B C10B C11B 18.7(13)
C8B C7B C11B C10B 48.6(10)
C12 C7B C11B C10B 168.7(6)
C9B C10B C11B C7B -42.2(12)
C11B C7B C12 O3 70.7(6)
C8B C7B C12 O3 -177.0(5)
C11B C7B C12 O2 -132.9(6)
C8B C7B C12 O2 -20.5(7)
C11B C7B C12 C7A -52.7(6)
C8B C7B C12 C7A 59.7(6)
C8A C7A C12 O3 -110.6(4)
C11A C7A C12 O3 2.7(5)
C8A C7A C12 O2 82.1(4)
C11A C7A C12 O2 -164.7(3)
C8A C7A C12 C7B -33.8(4)
C11A C7A C12 C7B 79.5(5)
